data_4511327
loop_
_publ_author_name
'Parkin, Andrew'
'Seaton, Colin C.'
'Blagden, Nicholas'
'Wilson, Chick C.'

_publ_section_title
;
 Designing Hydrogen Bonds with Temperature-Dependent Proton
 Disorder:&#x00A0; The Effect of Crystal Environment
;
_journal_issue 3
_journal_name_full 'Crystal Growth &amp; Design'
_journal_page_first 531
_journal_paper_doi 10.1021/cg060777p
_journal_volume 7
_journal_year 2007
_chemical_formula_moiety 'C9 H11 N1 O2'
_chemical_formula_sum 'C9 H11 N O2'
_chemical_formula_weight 165.19
_space_group_IT_number 2
_symmetry_cell_setting triclinic
_symmetry_space_group_name_Hall '-P 1'
_symmetry_space_group_name_H-M 'P -1'
_atom_sites_solution_hydrogens geom
_atom_sites_solution_primary direct
_audit_creation_date 06-11-01
_audit_creation_method CRYSTALS_ver_12.83
_cell_angle_alpha 89.06(5)
_cell_angle_beta 85.29(4)
_cell_angle_gamma 66.20(5)
_cell_formula_units_Z 2
_cell_length_a 6.648(7)
_cell_length_b 8.056(12)
_cell_length_c 8.631(10)
_cell_measurement_reflns_used 4063
_cell_measurement_temperature 300
_cell_measurement_theta_max 30.6
_cell_measurement_theta_min 3.3
_cell_volume 421.4(9)
_computing_cell_refinement 'FSProcess in CrystalClear 1.3.6'
_computing_data_collection 'CrystalClear 1.3.6'
_computing_data_reduction 'FSProcess in CrystalClear 1.3.6'
_computing_molecular_graphics 'CAMERON (Watkin et al., 1996)'
_computing_publication_material 'CRYSTALS (Betteridge et al., 2003)'
_computing_structure_refinement 'CRYSTALS (Betteridge et al., 2003)'
_computing_structure_solution 'SHELXS 86 (Sheldrick, 1986)'
_diffrn_ambient_temperature 300
_diffrn_measured_fraction_theta_full 0.998
_diffrn_measured_fraction_theta_max 0.991
_diffrn_measurement_device_type 'Rigaku R-AXIS RAPID Image Plate Area Detector Diffractometer'
_diffrn_measurement_method \w
_diffrn_radiation_monochromator graphite
_diffrn_radiation_type 'Mo K\a'
_diffrn_radiation_wavelength 0.71073
_diffrn_reflns_av_R_equivalents 0.023
_diffrn_reflns_limit_h_max 8
_diffrn_reflns_limit_h_min -7
_diffrn_reflns_limit_k_max 10
_diffrn_reflns_limit_k_min -10
_diffrn_reflns_limit_l_max 11
_diffrn_reflns_limit_l_min -11
_diffrn_reflns_number 4898
_diffrn_reflns_theta_full 26.933
_diffrn_reflns_theta_max 27.482
_diffrn_reflns_theta_min 3.361
_diffrn_standards_number 0
_exptl_absorpt_coefficient_mu 0.093
_exptl_absorpt_correction_T_max 0.99
_exptl_absorpt_correction_T_min 0.97
_exptl_absorpt_correction_type multi-scan
_exptl_absorpt_process_details 'FSProcess in CrystalClear 1.3.6'
_exptl_crystal_colour colourless
_exptl_crystal_density_diffrn 1.302
_exptl_crystal_description block
_exptl_crystal_F_000 176
_exptl_crystal_size_max 0.25
_exptl_crystal_size_mid 0.20
_exptl_crystal_size_min 0.15
_refine_diff_density_max 0.31
_refine_diff_density_min -0.29
_refine_ls_extinction_method None
_refine_ls_goodness_of_fit_ref 0.8745
_refine_ls_hydrogen_treatment mixed
_refine_ls_matrix_type full
_refine_ls_number_parameters 139
_refine_ls_number_reflns 1919
_refine_ls_number_restraints 46
_refine_ls_R_factor_all 0.0897
_refine_ls_R_factor_gt 0.0523
_refine_ls_shift/su_max 0.000186
_refine_ls_structure_factor_coef Fsqd
_refine_ls_weighting_details
;
 Method= Modified Sheldrick 
 w=1/[\s^2^(F^2^) + ( 0.09P)^2^ + 0.00P] 
 ,where P=(max(Fo^2^,0) + 2Fc^2^)/3 
;
_refine_ls_weighting_scheme calc
_refine_ls_wR_factor_all 0.1525
_refine_ls_wR_factor_gt 0.1379
_refine_ls_wR_factor_ref 0.1525
_reflns_limit_h_max 8
_reflns_limit_h_min -8
_reflns_limit_k_max 10
_reflns_limit_k_min -10
_reflns_limit_l_max 11
_reflns_limit_l_min 0
_reflns_number_gt 952
_reflns_number_total 1920
_reflns_threshold_expression I>2.0\s(I)
_oxford_diffrn_Wilson_B_factor 0.00
_oxford_diffrn_Wilson_scale 0.00
_oxford_refine_ls_scale 6.2(3)
_oxford_structure_analysis_title 4daba_300k
_cod_data_source_file 4daba_native.cif
_cod_data_source_block 4daba_300k
_cod_depositor_comments
;
The following automatic conversions were performed:

'_symmetry_cell_setting' value 'Triclinic' changed to 'triclinic'
according to
/usr/data/users/saulius/automatic-downloads/retrospective/ACS/lib/dictionaries/cif_core.dic
dictionary named 'cif_core.dic' version 2.4.2 from 2011-04-26.

Automatic conversion script
Id: cif_fix_values 2281 2013-09-26 08:29:07Z andrius 
;
_cod_original_sg_symbol_H-M 'P -1 '
_cod_original_formula_sum 'C9 H11 N1 O2'
_cod_database_code 4511327

loop_
_symmetry_equiv_pos_as_xyz
x,y,z
-x,-y,-z

loop_
_atom_site_label
_atom_site_type_symbol
_atom_site_fract_x
_atom_site_fract_y
_atom_site_fract_z
_atom_site_U_iso_or_equiv
_atom_site_occupancy
_atom_site_adp_type
_atom_site_refinement_flags_posn
O112 O 0.7443(2) -0.20008(18) 0.49223(16) 0.0672 1.0000 Uani D
O113 O 0.6384(2) 0.05800(18) 0.62995(16) 0.0689 1.0000 Uani D
C142 C 1.7642(3) -0.5499(3) 0.8235(3) 0.0703 1.0000 Uani D
C143 C 1.6475(4) -0.2631(3) 0.9687(3) 0.0738 1.0000 Uani D
C13 C 1.2442(3) -0.1290(2) 0.8237(2) 0.0608 1.0000 Uani D
C14 C 1.4009(3) -0.3059(2) 0.7920(2) 0.0499 1.0000 Uani D
C11 C 0.9929(3) -0.1707(2) 0.65789(19) 0.0492 1.0000 Uani D
C15 C 1.3463(3) -0.4127(2) 0.6908(2) 0.0542 1.0000 Uani D
C111 C 0.7786(3) -0.0978(2) 0.5906(2) 0.0537 1.0000 Uani .
C16 C 1.1475(3) -0.3455(2) 0.6262(2) 0.0525 1.0000 Uani D
N141 N 1.5976(3) -0.3708(2) 0.8586(2) 0.0677 1.0000 Uani D
C12 C 1.0462(3) -0.0647(3) 0.7588(2) 0.0594 1.0000 Uani D
H131 H 1.268(2) -0.0512(19) 0.8862(13) 0.0724 1.0000 Uiso D
H151 H 1.444(2) -0.5317(18) 0.6642(13) 0.0622 1.0000 Uiso D
H161 H 1.116(2) -0.4196(18) 0.5649(13) 0.0637 1.0000 Uiso D
H121 H 0.946(2) 0.0470(19) 0.7828(13) 0.0685 1.0000 Uiso D
H1431 H 1.788(3) -0.327(2) 1.006(2) 0.0899 1.0000 Uiso D
H1432 H 1.537(3) -0.228(2) 1.0532(19) 0.0899 1.0000 Uiso D
H1433 H 1.648(3) -0.154(2) 0.927(2) 0.0899 1.0000 Uiso D
H1421 H 1.893(3) -0.567(2) 0.8698(19) 0.0792 1.0000 Uiso D
H1422 H 1.721(3) -0.635(2) 0.859(2) 0.0792 1.0000 Uiso D
H1423 H 1.795(3) -0.570(2) 0.7173(17) 0.0792 1.0000 Uiso D
H113 H 0.5145 0.1005 0.5911 0.0777 0.3800 Uiso DR
H112 H 0.6224 -0.1625 0.4508 0.0794 0.6200 Uiso DR

loop_
_atom_site_aniso_label
_atom_site_aniso_U_11
_atom_site_aniso_U_22
_atom_site_aniso_U_33
_atom_site_aniso_U_23
_atom_site_aniso_U_13
_atom_site_aniso_U_12
O112 0.0571(8) 0.0615(9) 0.0803(10) -0.0103(7) -0.0251(7) -0.0170(6)
O113 0.0522(8) 0.0577(9) 0.0845(10) -0.0113(7) -0.0210(7) -0.0060(6)
C142 0.0517(11) 0.0671(14) 0.0812(15) 0.0003(12) -0.0163(11) -0.0107(10)
C143 0.0667(13) 0.0781(16) 0.0795(15) -0.0011(12) -0.0286(11) -0.0279(12)
C13 0.0587(11) 0.0494(11) 0.0729(13) -0.0099(9) -0.0216(10) -0.0170(9)
C14 0.0493(10) 0.0465(11) 0.0517(11) 0.0025(8) -0.0097(8) -0.0162(8)
C11 0.0486(10) 0.0457(11) 0.0527(11) 0.0017(8) -0.0080(8) -0.0178(8)
C15 0.0522(10) 0.0428(10) 0.0587(11) -0.0052(8) -0.0082(8) -0.0092(8)
C111 0.0517(10) 0.0531(11) 0.0549(11) -0.0008(9) -0.0066(8) -0.0193(9)
C16 0.0540(11) 0.0477(11) 0.0557(11) -0.0084(8) -0.0081(8) -0.0194(9)
N141 0.0576(10) 0.0567(11) 0.0795(12) -0.0051(8) -0.0253(8) -0.0096(8)
C12 0.0558(11) 0.0398(10) 0.0740(13) -0.0081(9) -0.0153(9) -0.0082(8)

loop_
_atom_type_symbol
_atom_type_scat_dispersion_real
_atom_type_scat_dispersion_imag
_atom_type_scat_Cromer_Mann_a1
_atom_type_scat_Cromer_Mann_b1
_atom_type_scat_Cromer_Mann_a2
_atom_type_scat_Cromer_Mann_b2
_atom_type_scat_Cromer_Mann_a3
_atom_type_scat_Cromer_Mann_b3
_atom_type_scat_Cromer_Mann_a4
_atom_type_scat_Cromer_Mann_b4
_atom_type_scat_Cromer_Mann_c
_atom_type_scat_source
C 0.0033 0.0016 2.3100 20.8439 1.0200 10.2075 1.5886 0.5687 0.8650 51.6512 0.2156 'International Tables Vol C 4.2.6.8 and 6.1.1.4'
H 0.0000 0.0000 0.4930 10.5109 0.3229 26.1257 0.1402 3.1424 0.0408 57.7998 0.0030 'International Tables Vol C 4.2.6.8 and 6.1.1.4'
N 0.0061 0.0033 12.2126 0.0057 3.1322 9.8933 2.0125 28.9975 1.1663 0.5826 -11.5290 'International Tables Vol C 4.2.6.8 and 6.1.1.4'
O 0.0106 0.0060 3.0485 13.2771 2.2868 5.7011 1.5463 0.3239 0.8670 32.9089 0.2508 'International Tables Vol C 4.2.6.8 and 6.1.1.4'

loop_
_geom_angle_atom_site_label_1
_geom_angle_atom_site_label_2
_geom_angle_atom_site_label_3
_geom_angle
_geom_angle_publ_flag
C111 O112 H112 119.8 no
C111 O113 H113 120.1 no
N141 C142 H1421 110.7(11) no
N141 C142 H1422 111.6(11) no
H1421 C142 H1422 107.2(13) no
N141 C142 H1423 111.2(10) no
H1421 C142 H1423 109.7(13) no
H1422 C142 H1423 106.2(14) no
N141 C143 H1431 111.7(11) no
N141 C143 H1432 109.5(11) no
H1431 C143 H1432 109.8(13) no
N141 C143 H1433 113.4(11) no
H1431 C143 H1433 106.6(13) no
H1432 C143 H1433 105.6(13) no
C14 C13 C12 121.03(18) yes
C14 C13 H131 122.6(10) no
C12 C13 H131 116.4(10) no
C13 C14 C15 117.07(17) yes
C13 C14 N141 120.96(18) yes
C15 C14 N141 121.97(19) yes
C111 C11 C16 122.30(17) yes
C111 C11 C12 120.39(17) yes
C16 C11 C12 117.30(17) yes
C14 C15 C16 121.04(19) yes
C14 C15 H151 121.4(9) no
C16 C15 H151 117.6(9) no
C11 C111 O112 117.11(17) yes
C11 C111 O113 119.95(18) yes
O112 C111 O113 122.94(18) yes
C11 C16 C15 121.78(19) yes
C11 C16 H161 119.7(9) no
C15 C16 H161 118.5(9) no
C143 N141 C142 116.54(19) yes
C143 N141 C14 121.53(19) yes
C142 N141 C14 121.93(18) yes
C11 C12 C13 121.77(19) yes
C11 C12 H121 118.3(10) no
C13 C12 H121 119.9(10) no

loop_
_geom_bond_atom_site_label_1
_geom_bond_atom_site_label_2
_geom_bond_distance
_geom_bond_publ_flag
O112 C111 1.288(2) yes
O112 H112 0.850 no
O113 C111 1.256(3) yes
O113 H113 0.850 no
C142 N141 1.438(3) yes
C142 H1421 0.935(15) no
C142 H1422 0.886(15) no
C142 H1423 0.925(14) no
C143 N141 1.441(3) yes
C143 H1431 0.945(16) no
C143 H1432 0.949(15) no
C143 H1433 0.947(15) no
C13 C14 1.400(3) yes
C13 C12 1.370(3) yes
C13 H131 0.900(14) no
C14 C15 1.401(3) yes
C14 N141 1.370(3) yes
C11 C111 1.470(3) yes
C11 C16 1.383(3) yes
C11 C12 1.391(3) yes
C15 C16 1.373(3) yes
C15 H151 0.935(14) no
C16 H161 0.900(14) no
C12 H121 0.892(14) no

loop_
_geom_hbond_atom_site_label_D
_geom_hbond_atom_site_label_H
_geom_hbond_atom_site_label_A
_geom_hbond_site_symmetry_A
_geom_hbond_angle_DHA
_geom_hbond_distance_DH
_geom_hbond_distance_HA
_geom_hbond_distance_DA
_geom_hbond_publ_flag
O113 H113 O112 2_656 177 0.85 1.79 2.636(2) yes
O112 H112 O113 2_656 173 0.85 1.79 2.636(2) yes
